data_4028679
loop_
_publ_author_name
'Mingdi Yang'
'Dongling Xu'
'Wengang Xi'
'Lianke Wang'
'Jun Zheng'
'Jing Huang'
'Jingyan Zhang'
'Hongping Zhou'
'Jieying Wu'
'Yupeng Tian'

_publ_section_title
;
 Aggregation-Induced Fluorescence Behavior of Triphenylamine-Based Schiff
 Bases: The Combined Effect of Multiple Forces
;
_journal_name_full 'Journal of Organic Chemistry'
_journal_page_first 10344
_journal_page_last 10359
_journal_paper_doi 10.1021/jo401719c
_journal_volume 78
_journal_year 2013
_chemical_formula_sum 'C32 H25 N3'
_chemical_formula_weight 451.55
_chemical_name_systematic
;
 ?
;
_space_group_IT_number 2
_symmetry_cell_setting triclinic
_symmetry_space_group_name_Hall '-P 1'
_symmetry_space_group_name_H-M 'P -1'
_atom_sites_solution_hydrogens geom
_atom_sites_solution_primary direct
_atom_sites_solution_secondary difmap
_audit_creation_method SHELXL-97
_cell_angle_alpha 88.839(2)
_cell_angle_beta 89.370(2)
_cell_angle_gamma 82.413(2)
_cell_formula_units_Z 6
_cell_length_a 9.7586(12)
_cell_length_b 15.4226(19)
_cell_length_c 24.439(3)
_cell_measurement_temperature 291(2)
_cell_volume 3645.1(8)
_computing_cell_refinement 'Bruker SMART'
_computing_data_collection 'Bruker SMART'
_computing_data_reduction 'Bruker SAINT'
_computing_molecular_graphics 'Bruker SHELXTL'
_computing_publication_material 'Bruker SHELXTL'
_computing_structure_refinement 'Bruker SHELXTL'
_computing_structure_solution 'Bruker SHELXTL'
_diffrn_ambient_temperature 291(2)
_diffrn_measured_fraction_theta_full 0.969
_diffrn_measured_fraction_theta_max 0.969
_diffrn_measurement_device_type 'CCD area detector'
_diffrn_measurement_method 'phi and omega scans'
_diffrn_radiation_monochromator graphite
_diffrn_radiation_source 'fine-focus sealed tube'
_diffrn_radiation_type MoK\a
_diffrn_radiation_wavelength 0.71073
_diffrn_reflns_av_R_equivalents 0.0426
_diffrn_reflns_av_sigmaI/netI 0.0823
_diffrn_reflns_limit_h_max 11
_diffrn_reflns_limit_h_min -11
_diffrn_reflns_limit_k_max 19
_diffrn_reflns_limit_k_min -18
_diffrn_reflns_limit_l_max 27
_diffrn_reflns_limit_l_min -29
_diffrn_reflns_number 28016
_diffrn_reflns_theta_full 26.06
_diffrn_reflns_theta_max 26.06
_diffrn_reflns_theta_min 0.83
_exptl_absorpt_coefficient_mu 0.073
_exptl_absorpt_correction_T_max 0.9849
_exptl_absorpt_correction_T_min 0.9834
_exptl_absorpt_correction_type none
_exptl_crystal_colour orange
_exptl_crystal_density_diffrn 1.234
_exptl_crystal_description needle
_exptl_crystal_F_000 1428
_exptl_crystal_size_max 0.23
_exptl_crystal_size_mid 0.22
_exptl_crystal_size_min 0.21
_refine_diff_density_max 0.262
_refine_diff_density_min -0.235
_refine_diff_density_rms 0.064
_refine_ls_extinction_coef 0.0051(6)
_refine_ls_extinction_expression Fc^*^=kFc[1+0.001xFc^2^\l^3^/sin(2\q)]^-1/4^
_refine_ls_extinction_method SHELXL
_refine_ls_goodness_of_fit_ref 0.930
_refine_ls_hydrogen_treatment mixed
_refine_ls_matrix_type full
_refine_ls_number_parameters 947
_refine_ls_number_reflns 13942
_refine_ls_number_restraints 0
_refine_ls_restrained_S_all 0.930
_refine_ls_R_factor_all 0.1438
_refine_ls_R_factor_gt 0.0535
_refine_ls_shift/su_max 0.000
_refine_ls_shift/su_mean 0.000
_refine_ls_structure_factor_coef Fsqd
_refine_ls_weighting_details 'calc w=1/[\s^2^(Fo^2^)+(0.0878P)^2^+0.0000P] where P=(Fo^2^+2Fc^2^)/3'
_refine_ls_weighting_scheme calc
_refine_ls_wR_factor_gt 0.1265
_refine_ls_wR_factor_ref 0.1875
_reflns_number_gt 6202
_reflns_number_total 13942
_reflns_threshold_expression >2sigma(I)
_cod_data_source_file jo401719c_si_004.cif
_cod_data_source_block a
_cod_original_sg_symbol_H-M 'P -1 '
_cod_database_code 4028679

loop_
_symmetry_equiv_pos_as_xyz
'x, y, z'
'-x, -y, -z'

loop_
_atom_site_label
_atom_site_type_symbol
_atom_site_fract_x
_atom_site_fract_y
_atom_site_fract_z
_atom_site_U_iso_or_equiv
_atom_site_adp_type
_atom_site_occupancy
_atom_site_symmetry_multiplicity
_atom_site_calc_flag
_atom_site_refinement_flags
N1 N -0.0515(3) -0.01301(17) 0.83537(10) 0.0669(7) Uani 1 1 d .
N3 N 0.4591(3) 0.5026(3) 0.24545(13) 0.0890(9) Uani 1 1 d .
N2 N 0.3093(3) 0.32451(18) 0.40756(10) 0.0614(7) Uani 1 1 d .
C24 C 0.2593(3) 0.29669(19) 0.45910(11) 0.0489(7) Uani 1 1 d .
C26 C 0.1935(3) 0.17597(19) 0.51256(12) 0.0536(8) Uani 1 1 d .
H26 H 0.1816 0.1172 0.5149 0.064 Uiso 1 1 calc R
C19 C 0.1055(3) 0.1154(2) 0.62642(12) 0.0552(8) Uani 1 1 d .
H19 H 0.1261 0.0731 0.6000 0.066 Uiso 1 1 calc R
C21 C 0.1650(3) 0.22824(19) 0.55817(11) 0.0500(7) Uani 1 1 d .
C22 C 0.1859(3) 0.31482(19) 0.55232(11) 0.0553(8) Uani 1 1 d .
H22 H 0.1673 0.3514 0.5820 0.066 Uiso 1 1 calc R
C25 C 0.2387(3) 0.20937(19) 0.46422(12) 0.0538(8) Uani 1 1 d .
H25 H 0.2558 0.1730 0.4343 0.065 Uiso 1 1 calc R
C20 C 0.1181(3) 0.1961(2) 0.61145(12) 0.0552(8) Uani 1 1 d .
H20 H 0.0945 0.2383 0.6378 0.066 Uiso 1 1 calc R
C28 C 0.3542(3) 0.4348(2) 0.34200(12) 0.0559(8) Uani 1 1 d .
C13 C -0.0166(3) 0.0201(2) 0.78277(12) 0.0554(8) Uani 1 1 d .
C23 C 0.2329(3) 0.34936(19) 0.50429(12) 0.0569(8) Uani 1 1 d .
H23 H 0.2470 0.4078 0.5022 0.068 Uiso 1 1 calc R
C27 C 0.2981(3) 0.4030(2) 0.39420(12) 0.0612(8) Uani 1 1 d .
H27 H 0.2525 0.4437 0.4179 0.073 Uiso 1 1 calc R
C18 C 0.0003(3) 0.1068(2) 0.77552(12) 0.0609(8) Uani 1 1 d .
H18 H -0.0152 0.1445 0.8048 0.073 Uiso 1 1 calc R
C16 C 0.0623(3) 0.08437(19) 0.68034(11) 0.0498(7) Uani 1 1 d .
C17 C 0.0396(3) 0.1387(2) 0.72557(12) 0.0600(8) Uani 1 1 d .
H17 H 0.0514 0.1974 0.7218 0.072 Uiso 1 1 calc R
C7 C 0.0508(3) -0.06722(19) 0.86487(12) 0.0550(8) Uani 1 1 d .
C14 C 0.0055(3) -0.0345(2) 0.73863(13) 0.0665(9) Uani 1 1 d .
H14 H -0.0053 -0.0933 0.7427 0.080 Uiso 1 1 calc R
C1 C -0.1881(3) 0.00959(19) 0.85566(13) 0.0587(8) Uani 1 1 d .
C29 C 0.3377(3) 0.5233(2) 0.33009(13) 0.0679(9) Uani 1 1 d .
H29 H 0.2905 0.5625 0.3543 0.081 Uiso 1 1 calc R
C15 C 0.0437(3) -0.0020(2) 0.68819(12) 0.0626(9) Uani 1 1 d .
H15 H 0.0571 -0.0397 0.6588 0.075 Uiso 1 1 calc R
C8 C 0.0163(4) -0.1309(2) 0.90109(13) 0.0709(10) Uani 1 1 d .
H8 H -0.0757 -0.1392 0.9059 0.085 Uiso 1 1 calc R
C30 C 0.3913(4) 0.5531(3) 0.28226(16) 0.0786(10) Uani 1 1 d .
H30 H 0.3790 0.6131 0.2754 0.094 Uiso 1 1 calc R
C32 C 0.4237(4) 0.3806(2) 0.30420(14) 0.0734(10) Uani 1 1 d .
H32 H 0.4373 0.3204 0.3102 0.088 Uiso 1 1 calc R
C12 C 0.1886(4) -0.0575(2) 0.85810(13) 0.0695(9) Uani 1 1 d .
H12 H 0.2134 -0.0147 0.8339 0.083 Uiso 1 1 calc R
C5 C -0.4313(4) 0.0393(2) 0.83965(18) 0.0882(11) Uani 1 1 d .
H5 H -0.5049 0.0444 0.8154 0.106 Uiso 1 1 calc R
C10 C 0.2552(5) -0.1716(3) 0.92310(15) 0.0934(13) Uani 1 1 d .
H10 H 0.3234 -0.2060 0.9430 0.112 Uiso 1 1 calc R
C2 C -0.2133(4) 0.0277(2) 0.91057(13) 0.0681(9) Uani 1 1 d .
H2 H -0.1399 0.0250 0.9348 0.082 Uiso 1 1 calc R
C6 C -0.2987(4) 0.0158(2) 0.82065(14) 0.0705(9) Uani 1 1 d .
H6 H -0.2836 0.0039 0.7838 0.085 Uiso 1 1 calc R
C11 C 0.2895(4) -0.1097(2) 0.88646(15) 0.0852(11) Uani 1 1 d .
H11 H 0.3819 -0.1030 0.8807 0.102 Uiso 1 1 calc R
C3 C -0.3471(4) 0.0498(2) 0.92928(16) 0.0822(11) Uani 1 1 d .
H3 H -0.3633 0.0610 0.9662 0.099 Uiso 1 1 calc R
C4 C -0.4559(4) 0.0554(2) 0.8941(2) 0.0910(12) Uani 1 1 d .
H4 H -0.5458 0.0699 0.9070 0.109 Uiso 1 1 calc R
C9 C 0.1183(5) -0.1823(2) 0.93014(15) 0.0897(12) Uani 1 1 d .
H9 H 0.0941 -0.2246 0.9548 0.108 Uiso 1 1 calc R
C31 C 0.4732(4) 0.4167(3) 0.25726(15) 0.0913(12) Uani 1 1 d .
H31 H 0.5196 0.3789 0.2320 0.110 Uiso 1 1 calc R
N4 N -0.0392(2) 0.28644(15) 0.87375(9) 0.0543(6) Uani 1 1 d .
N6 N 0.4777(4) 0.81162(19) 0.29156(11) 0.0748(8) Uani 1 1 d .
N5 N 0.3536(3) 0.64825(18) 0.46228(10) 0.0666(7) Uani 1 1 d .
C52 C 0.1234(3) 0.49631(18) 0.65015(12) 0.0543(8) Uani 1 1 d .
H52 H 0.0275 0.5053 0.6532 0.065 Uiso 1 1 calc R
C48 C 0.1300(3) 0.40771(18) 0.73640(11) 0.0500(7) Uani 1 1 d .
C45 C 0.0158(3) 0.32665(18) 0.82828(11) 0.0470(7) Uani 1 1 d .
C56 C 0.2893(3) 0.61300(19) 0.50841(12) 0.0543(8) Uani 1 1 d .
C58 C 0.3236(3) 0.5347(2) 0.59354(13) 0.0710(10) Uani 1 1 d .
H58 H 0.3847 0.5081 0.6197 0.085 Uiso 1 1 calc R
C50 C 0.1552(3) 0.30815(19) 0.81475(12) 0.0559(8) Uani 1 1 d .
H50 H 0.2122 0.2678 0.8358 0.067 Uiso 1 1 calc R
C61 C 0.2799(3) 0.7937(2) 0.34712(13) 0.0662(9) Uani 1 1 d .
H61 H 0.1849 0.8068 0.3521 0.079 Uiso 1 1 calc R
C53 C 0.1827(3) 0.53661(17) 0.60219(11) 0.0500(7) Uani 1 1 d .
C39 C 0.0537(3) 0.25072(19) 0.91655(11) 0.0508(7) Uani 1 1 d .
C47 C -0.0098(3) 0.42570(18) 0.75067(12) 0.0561(8) Uani 1 1 d .
H47 H -0.0672 0.4652 0.7291 0.067 Uiso 1 1 calc R
C51 C 0.1895(3) 0.44869(19) 0.68965(11) 0.0563(8) Uani 1 1 d .
H51 H 0.2855 0.4406 0.6871 0.068 Uiso 1 1 calc R
C46 C -0.0656(3) 0.38718(18) 0.79531(11) 0.0539(8) Uani 1 1 d .
H46 H -0.1589 0.4017 0.8036 0.065 Uiso 1 1 calc R
C59 C 0.2916(3) 0.7072(2) 0.43382(12) 0.0595(8) Uani 1 1 d .
H59 H 0.2012 0.7294 0.4432 0.071 Uiso 1 1 calc R
C49 C 0.2098(3) 0.34884(19) 0.77056(11) 0.0548(8) Uani 1 1 d .
H49 H 0.3040 0.3364 0.7633 0.066 Uiso 1 1 calc R
C60 C 0.3571(3) 0.74400(18) 0.38489(12) 0.0529(8) Uani 1 1 d .
C54 C 0.0983(3) 0.5767(2) 0.56196(13) 0.0723(10) Uani 1 1 d .
H54 H 0.0031 0.5786 0.5662 0.087 Uiso 1 1 calc R
C33 C -0.1837(3) 0.28548(17) 0.88226(11) 0.0496(7) Uani 1 1 d .
C64 C 0.4968(3) 0.7288(2) 0.37561(13) 0.0690(9) Uani 1 1 d .
H64 H 0.5542 0.6951 0.4003 0.083 Uiso 1 1 calc R
C38 C -0.2685(3) 0.26701(19) 0.84023(12) 0.0569(8) Uani 1 1 d .
H38 H -0.2305 0.2544 0.8058 0.068 Uiso 1 1 calc R
C57 C 0.3750(3) 0.5712(2) 0.54725(13) 0.0723(10) Uani 1 1 d .
H57 H 0.4702 0.5674 0.5422 0.087 Uiso 1 1 calc R
C34 C -0.2420(3) 0.30184(19) 0.93330(12) 0.0591(8) Uani 1 1 d .
H34 H -0.1867 0.3133 0.9624 0.071 Uiso 1 1 calc R
C62 C 0.3433(4) 0.8249(2) 0.30119(13) 0.0716(10) Uani 1 1 d .
H62 H 0.2876 0.8573 0.2754 0.086 Uiso 1 1 calc R
C63 C 0.5511(4) 0.7639(3) 0.32944(15) 0.0787(10) Uani 1 1 d .
H63 H 0.6464 0.7534 0.3243 0.094 Uiso 1 1 calc R
C37 C -0.4078(3) 0.2670(2) 0.84854(14) 0.0656(9) Uani 1 1 d .
H37 H -0.4634 0.2552 0.8197 0.079 Uiso 1 1 calc R
C41 C 0.2135(3) 0.2710(2) 0.98692(12) 0.0662(9) Uani 1 1 d .
H41 H 0.2599 0.3078 1.0075 0.079 Uiso 1 1 calc R
C40 C 0.1223(3) 0.3058(2) 0.94712(12) 0.0579(8) Uani 1 1 d .
H40 H 0.1070 0.3660 0.9408 0.069 Uiso 1 1 calc R
C42 C 0.2361(3) 0.1821(3) 0.99626(13) 0.0721(10) Uani 1 1 d .
H42 H 0.2978 0.1589 1.0232 0.087 Uiso 1 1 calc R
C55 C 0.1487(3) 0.6141(2) 0.51565(13) 0.0723(10) Uani 1 1 d .
H55 H 0.0880 0.6402 0.4892 0.087 Uiso 1 1 calc R
C44 C 0.0765(3) 0.1618(2) 0.92638(12) 0.0642(9) Uani 1 1 d .
H44 H 0.0299 0.1247 0.9062 0.077 Uiso 1 1 calc R
C35 C -0.3821(4) 0.3013(2) 0.94137(14) 0.0736(10) Uani 1 1 d .
H35 H -0.4206 0.3124 0.9759 0.088 Uiso 1 1 calc R
C43 C 0.1684(4) 0.1278(2) 0.96619(14) 0.0760(10) Uani 1 1 d .
H43 H 0.1842 0.0677 0.9726 0.091 Uiso 1 1 calc R
C36 C -0.4650(4) 0.2845(2) 0.89919(16) 0.0749(10) Uani 1 1 d .
H36 H -0.5594 0.2850 0.9048 0.090 Uiso 1 1 calc R
N7 N -0.0081(2) 0.62911(16) 0.84403(9) 0.0557(6) Uani 1 1 d .
N9 N 0.4926(4) 1.14268(19) 0.25389(11) 0.0791(9) Uani 1 1 d .
N8 N 0.3128(3) 0.98935(15) 0.42025(9) 0.0531(6) Uani 1 1 d .
C88 C 0.3000(3) 0.93709(18) 0.46781(11) 0.0489(7) Uani 1 1 d .
C80 C 0.0872(3) 0.73552(17) 0.68885(11) 0.0494(7) Uani 1 1 d .
C84 C 0.2320(3) 0.79807(18) 0.61677(12) 0.0553(8) Uani 1 1 d .
H84 H 0.3089 0.7846 0.6390 0.066 Uiso 1 1 calc R
C92 C 0.4422(3) 1.03422(18) 0.34306(11) 0.0498(7) Uani 1 1 d .
C83 C 0.1143(3) 0.77409(18) 0.63552(11) 0.0548(8) Uani 1 1 d .
H83 H 0.0398 0.7830 0.6117 0.066 Uiso 1 1 calc R
C85 C 0.2540(3) 0.84324(17) 0.56510(11) 0.0489(7) Uani 1 1 d .
C78 C -0.0650(3) 0.66426(18) 0.74844(11) 0.0529(8) Uani 1 1 d .
H78 H -0.1463 0.6394 0.7529 0.064 Uiso 1 1 calc R
C87 C 0.1671(3) 0.92717(19) 0.48512(12) 0.0579(8) Uani 1 1 d .
H87 H 0.0920 0.9522 0.4646 0.069 Uiso 1 1 calc R
C90 C 0.3854(3) 0.8544(2) 0.54729(12) 0.0599(8) Uani 1 1 d .
H90 H 0.4608 0.8302 0.5680 0.072 Uiso 1 1 calc R
C71 C 0.0974(3) 0.58199(18) 0.87657(12) 0.0488(7) Uani 1 1 d .
C77 C 0.0238(3) 0.66535(18) 0.79245(11) 0.0488(7) Uani 1 1 d .
C65 C -0.1497(3) 0.6347(2) 0.86075(11) 0.0518(7) Uani 1 1 d .
C86 C 0.1452(3) 0.88095(19) 0.53212(12) 0.0584(8) Uani 1 1 d .
H86 H 0.0550 0.8745 0.5424 0.070 Uiso 1 1 calc R
C79 C -0.0340(3) 0.69976(18) 0.69818(11) 0.0539(8) Uani 1 1 d .
H79 H -0.0964 0.6996 0.6697 0.065 Uiso 1 1 calc R
C81 C 0.1762(3) 0.73658(18) 0.73336(12) 0.0559(8) Uani 1 1 d .
H81 H 0.2583 0.7605 0.7286 0.067 Uiso 1 1 calc R
C89 C 0.4086(3) 0.9002(2) 0.49977(12) 0.0606(8) Uani 1 1 d .
H89 H 0.4987 0.9063 0.4892 0.073 Uiso 1 1 calc R
C91 C 0.4219(3) 0.97923(19) 0.39112(12) 0.0565(8) Uani 1 1 d .
H91 H 0.4920 0.9349 0.4008 0.068 Uiso 1 1 calc R
C82 C 0.1448(3) 0.70297(19) 0.78414(12) 0.0564(8) Uani 1 1 d .
H82 H 0.2052 0.7055 0.8131 0.068 Uiso 1 1 calc R
C93 C 0.3397(3) 1.0960(2) 0.32251(12) 0.0598(8) Uani 1 1 d .
H93 H 0.2518 1.1028 0.3382 0.072 Uiso 1 1 calc R
C72 C 0.2135(3) 0.53572(18) 0.85250(12) 0.0540(8) Uani 1 1 d .
H72 H 0.2213 0.5341 0.8146 0.065 Uiso 1 1 calc R
C70 C -0.2361(3) 0.7126(2) 0.85464(12) 0.0625(8) Uani 1 1 d .
H70 H -0.2015 0.7620 0.8408 0.075 Uiso 1 1 calc R
C73 C 0.3171(3) 0.49218(19) 0.88437(14) 0.0612(8) Uani 1 1 d .
H73 H 0.3954 0.4627 0.8677 0.073 Uiso 1 1 calc R
C74 C 0.3061(4) 0.4918(2) 0.94043(14) 0.0653(9) Uani 1 1 d .
H74 H 0.3764 0.4624 0.9618 0.078 Uiso 1 1 calc R
C96 C 0.5680(3) 1.0271(2) 0.31697(13) 0.0693(9) Uani 1 1 d .
H96 H 0.6396 0.9852 0.3286 0.083 Uiso 1 1 calc R
C76 C 0.0864(3) 0.58104(19) 0.93315(11) 0.0567(8) Uani 1 1 d .
H76 H 0.0090 0.6112 0.9500 0.068 Uiso 1 1 calc R
C75 C 0.1895(4) 0.5356(2) 0.96452(13) 0.0613(8) Uani 1 1 d .
H75 H 0.1802 0.5345 1.0024 0.074 Uiso 1 1 calc R
C66 C -0.2022(3) 0.5620(2) 0.88234(11) 0.0608(8) Uani 1 1 d .
H66 H -0.1447 0.5093 0.8868 0.073 Uiso 1 1 calc R
C68 C -0.4257(4) 0.6446(3) 0.89065(13) 0.0769(10) Uani 1 1 d .
H68 H -0.5184 0.6479 0.9007 0.092 Uiso 1 1 calc R
C95 C 0.5880(4) 1.0822(2) 0.27347(14) 0.0783(10) Uani 1 1 d .
H95 H 0.6748 1.0763 0.2568 0.094 Uiso 1 1 calc R
C94 C 0.3697(4) 1.1475(2) 0.27832(14) 0.0749(10) Uani 1 1 d .
H94 H 0.2991 1.1884 0.2647 0.090 Uiso 1 1 calc R
C67 C -0.3401(4) 0.5679(3) 0.89722(13) 0.0721(10) Uani 1 1 d .
H67 H -0.3749 0.5190 0.9119 0.087 Uiso 1 1 calc R
C69 C -0.3746(4) 0.7171(2) 0.86916(13) 0.0729(10) Uani 1 1 d .
H69 H -0.4332 0.7693 0.8643 0.087 Uiso 1 1 calc R

loop_
_atom_site_aniso_label
_atom_site_aniso_U_11
_atom_site_aniso_U_22
_atom_site_aniso_U_33
_atom_site_aniso_U_23
_atom_site_aniso_U_13
_atom_site_aniso_U_12
N1 0.0603(18) 0.0814(19) 0.0533(16) 0.0230(14) 0.0122(14) 0.0068(15)
N3 0.095(3) 0.108(3) 0.066(2) 0.019(2) 0.0053(18) -0.022(2)
N2 0.0624(17) 0.0685(18) 0.0555(17) 0.0074(14) -0.0063(13) -0.0175(14)
C24 0.0456(18) 0.0618(19) 0.0396(17) 0.0050(15) -0.0024(14) -0.0084(15)
C26 0.0551(19) 0.0494(17) 0.056(2) 0.0043(15) -0.0029(16) -0.0071(15)
C19 0.054(2) 0.060(2) 0.0503(19) -0.0033(15) -0.0004(15) -0.0021(16)
C21 0.0482(18) 0.0601(19) 0.0420(17) 0.0056(15) -0.0040(14) -0.0095(15)
C22 0.066(2) 0.0578(19) 0.0432(18) -0.0051(15) -0.0015(15) -0.0101(16)
C25 0.057(2) 0.0552(19) 0.0490(18) -0.0047(15) -0.0005(15) -0.0049(15)
C20 0.0529(19) 0.058(2) 0.0537(19) -0.0041(15) 0.0000(15) -0.0047(15)
C28 0.0502(19) 0.074(2) 0.0461(19) 0.0071(17) -0.0067(15) -0.0196(17)
C13 0.057(2) 0.061(2) 0.0459(18) 0.0084(16) 0.0073(15) 0.0020(16)
C23 0.068(2) 0.0538(18) 0.0499(19) 0.0018(15) -0.0035(16) -0.0141(16)
C27 0.057(2) 0.072(2) 0.056(2) -0.0021(17) -0.0052(16) -0.0137(18)
C18 0.074(2) 0.060(2) 0.0459(19) 0.0008(15) 0.0042(16) -0.0009(17)
C16 0.0465(18) 0.0567(19) 0.0433(18) 0.0046(15) 0.0030(14) 0.0029(14)
C17 0.077(2) 0.0533(18) 0.0492(19) 0.0042(15) -0.0001(17) -0.0068(16)
C7 0.063(2) 0.0517(18) 0.0478(18) 0.0076(15) 0.0079(16) -0.0018(16)
C14 0.083(2) 0.0543(19) 0.060(2) 0.0073(17) 0.0109(18) -0.0036(17)
C1 0.065(2) 0.0555(19) 0.056(2) 0.0052(15) 0.0078(18) -0.0100(16)
C29 0.074(2) 0.072(2) 0.059(2) 0.0018(18) -0.0012(18) -0.0154(19)
C15 0.077(2) 0.055(2) 0.054(2) -0.0046(16) 0.0080(17) 0.0002(17)
C8 0.085(3) 0.060(2) 0.067(2) 0.0149(18) 0.016(2) -0.0091(19)
C30 0.087(3) 0.079(3) 0.071(3) 0.020(2) -0.010(2) -0.019(2)
C32 0.086(3) 0.071(2) 0.063(2) 0.0056(19) 0.005(2) -0.012(2)
C12 0.068(2) 0.065(2) 0.071(2) 0.0155(18) 0.0096(19) 0.0027(19)
C5 0.069(3) 0.097(3) 0.100(3) -0.005(2) 0.001(2) -0.017(2)
C10 0.103(3) 0.089(3) 0.077(3) 0.025(2) -0.002(3) 0.026(3)
C2 0.073(2) 0.073(2) 0.059(2) 0.0043(17) 0.0086(18) -0.0131(18)
C6 0.068(2) 0.079(2) 0.065(2) -0.0055(18) 0.003(2) -0.0148(19)
C11 0.070(3) 0.090(3) 0.089(3) 0.020(2) 0.004(2) 0.008(2)
C3 0.085(3) 0.083(3) 0.078(3) -0.002(2) 0.030(2) -0.012(2)
C4 0.066(3) 0.097(3) 0.110(4) 0.000(3) 0.026(3) -0.012(2)
C9 0.117(4) 0.072(2) 0.074(3) 0.031(2) 0.012(3) 0.004(2)
C31 0.101(3) 0.103(3) 0.068(3) -0.006(2) 0.019(2) -0.006(3)
N4 0.0546(16) 0.0677(16) 0.0421(14) 0.0133(12) -0.0031(12) -0.0154(13)
N6 0.084(2) 0.087(2) 0.0571(18) 0.0020(16) 0.0084(17) -0.0277(18)
N5 0.0700(19) 0.0743(18) 0.0546(17) 0.0103(14) -0.0019(15) -0.0073(15)
C52 0.057(2) 0.0538(18) 0.0521(19) 0.0054(15) 0.0037(16) -0.0077(15)
C48 0.057(2) 0.0520(17) 0.0417(17) 0.0061(14) 0.0002(15) -0.0102(15)
C45 0.056(2) 0.0500(17) 0.0361(16) 0.0017(13) -0.0017(14) -0.0117(15)
C56 0.061(2) 0.0585(19) 0.0443(18) 0.0068(15) 0.0044(16) -0.0113(16)
C58 0.058(2) 0.095(3) 0.063(2) 0.0281(19) -0.0162(17) -0.0212(19)
C50 0.056(2) 0.0618(19) 0.0484(18) 0.0061(15) -0.0020(16) -0.0033(16)
C61 0.060(2) 0.068(2) 0.069(2) 0.0121(18) -0.0014(18) -0.0040(17)
C53 0.056(2) 0.0490(17) 0.0444(18) 0.0045(14) -0.0009(15) -0.0054(15)
C39 0.0552(19) 0.0608(19) 0.0371(16) 0.0069(14) -0.0006(14) -0.0118(16)
C47 0.063(2) 0.0503(18) 0.0539(19) 0.0102(15) -0.0047(16) -0.0062(16)
C51 0.059(2) 0.0640(19) 0.0470(18) 0.0040(16) -0.0004(16) -0.0125(16)
C46 0.0522(19) 0.0595(19) 0.0496(18) 0.0093(15) 0.0037(15) -0.0073(15)
C59 0.060(2) 0.061(2) 0.055(2) -0.0002(17) 0.0014(17) -0.0021(17)
C49 0.0481(18) 0.068(2) 0.0475(18) 0.0047(16) 0.0021(15) -0.0052(16)
C60 0.063(2) 0.0498(18) 0.0456(18) 0.0010(14) 0.0041(16) -0.0079(16)
C54 0.050(2) 0.093(3) 0.070(2) 0.031(2) 0.0069(18) 0.0012(18)
C33 0.056(2) 0.0484(17) 0.0450(18) -0.0008(14) 0.0047(15) -0.0084(14)
C64 0.060(2) 0.087(2) 0.058(2) 0.0102(18) -0.0085(18) -0.0037(19)
C38 0.057(2) 0.066(2) 0.0487(18) -0.0014(15) 0.0029(16) -0.0115(16)
C57 0.052(2) 0.105(3) 0.061(2) 0.029(2) -0.0084(17) -0.0210(19)
C34 0.064(2) 0.063(2) 0.0480(19) 0.0028(15) 0.0009(17) -0.0003(17)
C62 0.088(3) 0.072(2) 0.054(2) 0.0196(17) -0.013(2) -0.010(2)
C63 0.058(2) 0.111(3) 0.068(2) 0.000(2) 0.008(2) -0.015(2)
C37 0.052(2) 0.078(2) 0.068(2) 0.0067(18) -0.0049(18) -0.0136(17)
C41 0.059(2) 0.097(3) 0.0460(19) -0.0004(18) -0.0009(16) -0.023(2)
C40 0.059(2) 0.067(2) 0.0484(18) 0.0015(16) 0.0008(16) -0.0141(17)
C42 0.058(2) 0.106(3) 0.048(2) 0.016(2) -0.0006(17) -0.001(2)
C55 0.054(2) 0.095(3) 0.063(2) 0.0364(19) -0.0041(17) 0.0009(19)
C44 0.086(3) 0.060(2) 0.0485(19) 0.0072(16) -0.0080(18) -0.0163(18)
C35 0.074(3) 0.083(2) 0.057(2) 0.0092(18) 0.017(2) 0.012(2)
C43 0.098(3) 0.069(2) 0.059(2) 0.0164(19) 0.001(2) -0.002(2)
C36 0.055(2) 0.084(2) 0.082(3) 0.017(2) 0.010(2) 0.0041(19)
N7 0.0471(16) 0.0737(17) 0.0431(14) 0.0160(12) 0.0028(12) 0.0010(13)
N9 0.101(3) 0.071(2) 0.066(2) 0.0111(16) 0.0179(19) -0.0181(19)
N8 0.0575(16) 0.0547(15) 0.0470(15) 0.0046(12) 0.0028(13) -0.0089(12)
C88 0.0537(19) 0.0498(17) 0.0430(17) 0.0057(14) -0.0013(15) -0.0071(14)
C80 0.057(2) 0.0470(16) 0.0430(17) 0.0007(13) -0.0011(15) -0.0046(15)
C84 0.060(2) 0.0557(18) 0.0497(19) 0.0066(15) -0.0011(16) -0.0052(16)
C92 0.056(2) 0.0492(17) 0.0447(17) -0.0028(14) 0.0063(15) -0.0088(15)
C83 0.063(2) 0.0564(18) 0.0453(18) 0.0046(14) -0.0011(16) -0.0089(16)
C85 0.057(2) 0.0480(17) 0.0415(17) 0.0057(13) 0.0013(15) -0.0064(15)
C78 0.0459(18) 0.0616(19) 0.0516(19) 0.0017(15) 0.0014(15) -0.0089(15)
C87 0.0491(19) 0.067(2) 0.055(2) 0.0148(16) -0.0008(15) -0.0039(16)
C90 0.048(2) 0.077(2) 0.055(2) 0.0172(17) -0.0046(16) -0.0078(16)
C71 0.0489(19) 0.0498(17) 0.0476(18) 0.0027(14) 0.0006(15) -0.0070(14)
C77 0.0475(18) 0.0536(18) 0.0438(18) 0.0034(14) 0.0026(14) -0.0020(14)
C65 0.0450(19) 0.068(2) 0.0411(17) 0.0028(15) 0.0018(14) -0.0025(16)
C86 0.0469(19) 0.070(2) 0.059(2) 0.0144(16) 0.0027(16) -0.0096(16)
C79 0.059(2) 0.0618(19) 0.0412(17) 0.0054(14) -0.0046(15) -0.0083(16)
C81 0.060(2) 0.0552(18) 0.055(2) 0.0084(15) 0.0034(16) -0.0157(15)
C89 0.051(2) 0.075(2) 0.055(2) 0.0122(17) 0.0024(16) -0.0091(17)
C91 0.063(2) 0.0526(18) 0.0512(19) 0.0024(15) 0.0036(17) 0.0012(16)
C82 0.055(2) 0.0640(19) 0.0506(19) 0.0082(15) -0.0064(15) -0.0107(16)
C93 0.063(2) 0.065(2) 0.0497(19) 0.0021(16) 0.0053(16) -0.0027(17)
C72 0.057(2) 0.0569(18) 0.0468(18) 0.0017(15) 0.0011(16) -0.0045(16)
C70 0.066(2) 0.067(2) 0.052(2) 0.0038(16) 0.0043(17) 0.0007(18)
C73 0.056(2) 0.0583(19) 0.069(2) 0.0044(17) 0.0016(18) -0.0045(16)
C74 0.064(2) 0.059(2) 0.073(2) 0.0127(18) -0.0205(19) -0.0096(17)
C96 0.064(2) 0.075(2) 0.068(2) 0.0120(18) 0.0104(18) -0.0064(18)
C76 0.069(2) 0.0578(19) 0.0419(18) 0.0029(15) 0.0005(16) -0.0049(16)
C75 0.081(2) 0.0556(19) 0.0480(19) 0.0074(16) -0.0105(18) -0.0119(18)
C66 0.059(2) 0.070(2) 0.054(2) 0.0056(16) 0.0015(16) -0.0108(17)
C68 0.058(2) 0.108(3) 0.064(2) -0.001(2) 0.0083(18) -0.010(2)
C95 0.082(3) 0.079(3) 0.075(3) 0.005(2) 0.022(2) -0.017(2)
C94 0.095(3) 0.064(2) 0.062(2) 0.0121(18) 0.003(2) 0.002(2)
C67 0.063(2) 0.092(3) 0.064(2) 0.0047(19) 0.0022(19) -0.021(2)
C69 0.057(2) 0.090(3) 0.065(2) -0.0010(19) 0.0015(18) 0.015(2)

loop_
_atom_type_symbol
_atom_type_description
_atom_type_scat_dispersion_real
_atom_type_scat_dispersion_imag
_atom_type_scat_source
C C 0.0033 0.0016 'International Tables Vol C Tables 4.2.6.8 and 6.1.1.4'
N N 0.0061 0.0033 'International Tables Vol C Tables 4.2.6.8 and 6.1.1.4'
H H 0.0000 0.0000 'International Tables Vol C Tables 4.2.6.8 and 6.1.1.4'

loop_
_geom_angle_atom_site_label_1
_geom_angle_atom_site_label_2
_geom_angle_atom_site_label_3
_geom_angle
C7 N1 C1 122.7(2)
C7 N1 C13 118.7(2)
C1 N1 C13 118.6(2)
C30 N3 C31 115.3(3)
C27 N2 C24 121.3(3)
C23 C24 C25 118.2(3)
C23 C24 N2 125.0(3)
C25 C24 N2 116.8(3)
C25 C26 C21 121.4(3)
C25 C26 H26 119.3
C21 C26 H26 119.3
C20 C19 C16 127.3(3)
C20 C19 H19 116.4
C16 C19 H19 116.4
C22 C21 C26 116.7(3)
C22 C21 C20 119.3(3)
C26 C21 C20 124.0(3)
C23 C22 C21 122.8(3)
C23 C22 H22 118.6
C21 C22 H22 118.6
C26 C25 C24 121.1(3)
C26 C25 H25 119.4
C24 C25 H25 119.4
C19 C20 C21 128.1(3)
C19 C20 H20 115.9
C21 C20 H20 115.9
C32 C28 C29 117.1(3)
C32 C28 C27 123.5(3)
C29 C28 C27 119.4(3)
C18 C13 C14 118.6(3)
C18 C13 N1 120.5(3)
C14 C13 N1 120.8(3)
C22 C23 C24 119.8(3)
C22 C23 H23 120.1
C24 C23 H23 120.1
N2 C27 C28 122.9(3)
N2 C27 H27 118.6
C28 C27 H27 118.6
C17 C18 C13 121.1(3)
C17 C18 H18 119.5
C13 C18 H18 119.5
C15 C16 C17 117.0(3)
C15 C16 C19 120.0(3)
C17 C16 C19 123.0(3)
C18 C17 C16 121.2(3)
C18 C17 H17 119.4
C16 C17 H17 119.4
C12 C7 C8 118.5(3)
C12 C7 N1 120.3(3)
C8 C7 N1 121.2(3)
C13 C14 C15 120.3(3)
C13 C14 H14 119.9
C15 C14 H14 119.9
C6 C1 C2 118.6(3)
C6 C1 N1 120.2(3)
C2 C1 N1 121.2(3)
C30 C29 C28 119.6(3)
C30 C29 H29 120.2
C28 C29 H29 120.2
C16 C15 C14 121.9(3)
C16 C15 H15 119.0
C14 C15 H15 119.0
C9 C8 C7 120.1(3)
C9 C8 H8 119.9
C7 C8 H8 119.9
N3 C30 C29 124.5(4)
N3 C30 H30 117.7
C29 C30 H30 117.7
C28 C32 C31 119.0(3)
C28 C32 H32 120.5
C31 C32 H32 120.5
C11 C12 C7 121.1(3)
C11 C12 H12 119.4
C7 C12 H12 119.4
C4 C5 C6 120.5(4)
C4 C5 H5 119.8
C6 C5 H5 119.8
C11 C10 C9 119.1(4)
C11 C10 H10 120.4
C9 C10 H10 120.4
C3 C2 C1 120.1(3)
C3 C2 H2 119.9
C1 C2 H2 119.9
C5 C6 C1 120.7(3)
C5 C6 H6 119.6
C1 C6 H6 119.6
C10 C11 C12 120.4(4)
C10 C11 H11 119.8
C12 C11 H11 119.8
C4 C3 C2 120.7(4)
C4 C3 H3 119.6
C2 C3 H3 119.6
C3 C4 C5 119.4(4)
C3 C4 H4 120.3
C5 C4 H4 120.3
C10 C9 C8 120.8(3)
C10 C9 H9 119.6
C8 C9 H9 119.6
N3 C31 C32 124.5(4)
N3 C31 H31 117.8
C32 C31 H31 117.8
C45 N4 C33 123.2(2)
C45 N4 C39 118.5(2)
C33 N4 C39 118.1(2)
C62 N6 C63 114.9(3)
C59 N5 C56 121.2(3)
C51 C52 C53 128.0(3)
C51 C52 H52 116.0
C53 C52 H52 116.0
C49 C48 C47 115.7(3)
C49 C48 C51 121.6(3)
C47 C48 C51 122.6(3)
C50 C45 C46 117.5(3)
C50 C45 N4 120.8(3)
C46 C45 N4 121.7(3)
C57 C56 C55 118.0(3)
C57 C56 N5 116.7(3)
C55 C56 N5 125.2(3)
C57 C58 C53 121.5(3)
C57 C58 H58 119.3
C53 C58 H58 119.3
C49 C50 C45 120.8(3)
C49 C50 H50 119.6
C45 C50 H50 119.6
C60 C61 C62 119.7(3)
C60 C61 H61 120.2
C62 C61 H61 120.2
C54 C53 C58 116.3(3)
C54 C53 C52 120.4(3)
C58 C53 C52 123.3(3)
C44 C39 C40 119.8(3)
C44 C39 N4 120.3(3)
C40 C39 N4 120.0(3)
C46 C47 C48 122.4(3)
C46 C47 H47 118.8
C48 C47 H47 118.8
C52 C51 C48 127.6(3)
C52 C51 H51 116.2
C48 C51 H51 116.2
C47 C46 C45 120.9(3)
C47 C46 H46 119.6
C45 C46 H46 119.6
N5 C59 C60 121.8(3)
N5 C59 H59 119.1
C60 C59 H59 119.1
C50 C49 C48 122.7(3)
C50 C49 H49 118.7
C48 C49 H49 118.7
C61 C60 C64 117.1(3)
C61 C60 C59 121.0(3)
C64 C60 C59 121.9(3)
C53 C54 C55 122.7(3)
C53 C54 H54 118.6
C55 C54 H54 118.6
C34 C33 C38 118.3(3)
C34 C33 N4 120.3(3)
C38 C33 N4 121.4(3)
C60 C64 C63 119.2(3)
C60 C64 H64 120.4
C63 C64 H64 120.4
C37 C38 C33 121.1(3)
C37 C38 H38 119.5
C33 C38 H38 119.5
C56 C57 C58 121.4(3)
C56 C57 H57 119.3
C58 C57 H57 119.3
C33 C34 C35 120.2(3)
C33 C34 H34 119.9
C35 C34 H34 119.9
N6 C62 C61 124.3(3)
N6 C62 H62 117.9
C61 C62 H62 117.9
N6 C63 C64 124.9(3)
N6 C63 H63 117.6
C64 C63 H63 117.6
C36 C37 C38 120.1(3)
C36 C37 H37 119.9
C38 C37 H37 119.9
C42 C41 C40 120.2(3)
C42 C41 H41 119.9
C40 C41 H41 119.9
C41 C40 C39 119.6(3)
C41 C40 H40 120.2
C39 C40 H40 120.2
C43 C42 C41 120.2(3)
C43 C42 H42 119.9
C41 C42 H42 119.9
C54 C55 C56 120.0(3)
C54 C55 H55 120.0
C56 C55 H55 120.0
C39 C44 C43 120.0(3)
C39 C44 H44 120.0
C43 C44 H44 120.0
C36 C35 C34 120.8(3)
C36 C35 H35 119.6
C34 C35 H35 119.6
C42 C43 C44 120.2(3)
C42 C43 H43 119.9
C44 C43 H43 119.9
C35 C36 C37 119.5(3)
C35 C36 H36 120.3
C37 C36 H36 120.3
C77 N7 C71 120.7(2)
C77 N7 C65 118.7(2)
C71 N7 C65 120.4(2)
C95 N9 C94 115.6(3)
C91 N8 C88 120.9(3)
C89 C88 C87 117.9(3)
C89 C88 N8 124.9(3)
C87 C88 N8 117.0(3)
C79 C80 C81 116.9(3)
C79 C80 C83 120.2(3)
C81 C80 C83 122.8(3)
C83 C84 C85 127.1(3)
C83 C84 H84 116.5
C85 C84 H84 116.5
C96 C92 C93 116.9(3)
C96 C92 C91 120.2(3)
C93 C92 C91 122.9(3)
C84 C83 C80 128.0(3)
C84 C83 H83 116.0
C80 C83 H83 116.0
C90 C85 C86 116.2(3)
C90 C85 C84 121.0(3)
C86 C85 C84 122.7(3)
C79 C78 C77 120.8(3)
C79 C78 H78 119.6
C77 C78 H78 119.6
C86 C87 C88 120.8(3)
C86 C87 H87 119.6
C88 C87 H87 119.6
C89 C90 C85 122.2(3)
C89 C90 H90 118.9
C85 C90 H90 118.9
C76 C71 C72 118.6(3)
C76 C71 N7 120.6(3)
C72 C71 N7 120.9(3)
C78 C77 C82 118.0(3)
C78 C77 N7 120.8(3)
C82 C77 N7 121.2(3)
C70 C65 C66 119.4(3)
C70 C65 N7 120.0(3)
C66 C65 N7 120.6(3)
C87 C86 C85 122.1(3)
C87 C86 H86 119.0
C85 C86 H86 119.0
C78 C79 C80 122.1(3)
C78 C79 H79 119.0
C80 C79 H79 119.0
C82 C81 C80 121.5(3)
C82 C81 H81 119.2
C80 C81 H81 119.2
C88 C89 C90 120.8(3)
C88 C89 H89 119.6
C90 C89 H89 119.6
N8 C91 C92 122.9(3)
N8 C91 H91 118.6
C92 C91 H91 118.6
C81 C82 C77 120.7(3)
C81 C82 H82 119.6
C77 C82 H82 119.6
C92 C93 C94 118.9(3)
C92 C93 H93 120.5
C94 C93 H93 120.5
C73 C72 C71 120.5(3)
C73 C72 H72 119.8
C71 C72 H72 119.8
C65 C70 C69 119.9(3)
C65 C70 H70 120.0
C69 C70 H70 120.0
C74 C73 C72 120.8(3)
C74 C73 H73 119.6
C72 C73 H73 119.6
C73 C74 C75 119.0(3)
C73 C74 H74 120.5
C75 C74 H74 120.5
C92 C96 C95 119.7(3)
C92 C96 H96 120.1
C95 C96 H96 120.1
C75 C76 C71 120.3(3)
C75 C76 H76 119.8
C71 C76 H76 119.8
C74 C75 C76 120.8(3)
C74 C75 H75 119.6
C76 C75 H75 119.6
C67 C66 C65 119.9(3)
C67 C66 H66 120.0
C65 C66 H66 120.0
C67 C68 C69 119.8(3)
C67 C68 H68 120.1
C69 C68 H68 120.1
N9 C95 C96 124.4(3)
N9 C95 H95 117.8
C96 C95 H95 117.8
N9 C94 C93 124.4(3)
N9 C94 H94 117.8
C93 C94 H94 117.8
C68 C67 C66 120.7(3)
C68 C67 H67 119.7
C66 C67 H67 119.7
C68 C69 C70 120.3(3)
C68 C69 H69 119.9
C70 C69 H69 119.9

loop_
_geom_bond_atom_site_label_1
_geom_bond_atom_site_label_2
_geom_bond_distance
N1 C7 1.409(4)
N1 C1 1.419(4)
N1 C13 1.428(3)
N3 C30 1.316(4)
N3 C31 1.339(5)
N2 C27 1.238(4)
N2 C24 1.424(3)
C24 C23 1.386(4)
C24 C25 1.391(4)
C26 C25 1.371(4)
C26 C21 1.393(4)
C26 H26 0.9300
C19 C20 1.311(4)
C19 C16 1.469(4)
C19 H19 0.9300
C21 C22 1.382(4)
C21 C20 1.474(4)
C22 C23 1.378(4)
C22 H22 0.9300
C25 H25 0.9300
C20 H20 0.9300
C28 C32 1.371(4)
C28 C29 1.379(4)
C28 C27 1.483(4)
C13 C18 1.376(4)
C13 C14 1.379(4)
C23 H23 0.9300
C27 H27 0.9300
C18 C17 1.376(4)
C18 H18 0.9300
C16 C15 1.377(4)
C16 C17 1.398(4)
C17 H17 0.9300
C7 C12 1.380(4)
C7 C8 1.381(4)
C14 C15 1.387(4)
C14 H14 0.9300
C1 C6 1.377(4)
C1 C2 1.389(4)
C29 C30 1.371(4)
C29 H29 0.9300
C15 H15 0.9300
C8 C9 1.380(5)
C8 H8 0.9300
C30 H30 0.9300
C32 C31 1.375(4)
C32 H32 0.9300
C12 C11 1.372(4)
C12 H12 0.9300
C5 C4 1.372(5)
C5 C6 1.375(5)
C5 H5 0.9300
C10 C11 1.367(5)
C10 C9 1.376(5)
C10 H10 0.9300
C2 C3 1.381(4)
C2 H2 0.9300
C6 H6 0.9300
C11 H11 0.9300
C3 C4 1.365(5)
C3 H3 0.9300
C4 H4 0.9300
C9 H9 0.9300
C31 H31 0.9300
N4 C45 1.398(3)
N4 C33 1.425(3)
N4 C39 1.444(3)
N6 C62 1.319(4)
N6 C63 1.327(4)
N5 C59 1.231(3)
N5 C56 1.417(3)
C52 C51 1.322(4)
C52 C53 1.465(4)
C52 H52 0.9300
C48 C49 1.387(4)
C48 C47 1.398(4)
C48 C51 1.447(4)
C45 C50 1.390(4)
C45 C46 1.393(4)
C56 C57 1.366(4)
C56 C55 1.380(4)
C58 C57 1.373(4)
C58 C53 1.385(4)
C58 H58 0.9300
C50 C49 1.376(4)
C50 H50 0.9300
C61 C60 1.357(4)
C61 C62 1.384(4)
C61 H61 0.9300
C53 C54 1.374(4)
C39 C44 1.376(4)
C39 C40 1.384(4)
C47 C46 1.373(4)
C47 H47 0.9300
C51 H51 0.9300
C46 H46 0.9300
C59 C60 1.487(4)
C59 H59 0.9300
C49 H49 0.9300
C60 C64 1.370(4)
C54 C55 1.376(4)
C54 H54 0.9300
C33 C34 1.379(4)
C33 C38 1.384(4)
C64 C63 1.373(4)
C64 H64 0.9300
C38 C37 1.371(4)
C38 H38 0.9300
C57 H57 0.9300
C34 C35 1.381(4)
C34 H34 0.9300
C62 H62 0.9300
C63 H63 0.9300
C37 C36 1.369(4)
C37 H37 0.9300
C41 C42 1.375(4)
C41 C40 1.377(4)
C41 H41 0.9300
C40 H40 0.9300
C42 C43 1.364(5)
C42 H42 0.9300
C55 H55 0.9300
C44 C43 1.378(4)
C44 H44 0.9300
C35 C36 1.366(4)
C35 H35 0.9300
C43 H43 0.9300
C36 H36 0.9300
N7 C77 1.417(3)
N7 C71 1.421(3)
N7 C65 1.429(3)
N9 C95 1.314(4)
N9 C94 1.328(4)
N8 C91 1.268(3)
N8 C88 1.415(3)
C88 C89 1.378(4)
C88 C87 1.386(4)
C80 C79 1.384(4)
C80 C81 1.401(4)
C80 C83 1.458(4)
C84 C83 1.327(4)
C84 C85 1.457(4)
C84 H84 0.9300
C92 C96 1.369(4)
C92 C93 1.378(4)
C92 C91 1.462(4)
C83 H83 0.9300
C85 C90 1.381(4)
C85 C86 1.397(4)
C78 C79 1.382(4)
C78 C77 1.391(4)
C78 H78 0.9300
C87 C86 1.369(4)
C87 H87 0.9300
C90 C89 1.379(4)
C90 H90 0.9300
C71 C76 1.386(4)
C71 C72 1.388(4)
C77 C82 1.395(4)
C65 C70 1.380(4)
C65 C66 1.385(4)
C86 H86 0.9300
C79 H79 0.9300
C81 C82 1.382(4)
C81 H81 0.9300
C89 H89 0.9300
C91 H91 0.9300
C82 H82 0.9300
C93 C94 1.380(4)
C93 H93 0.9300
C72 C73 1.377(4)
C72 H72 0.9300
C70 C69 1.387(4)
C70 H70 0.9300
C73 C74 1.373(4)
C73 H73 0.9300
C74 C75 1.377(4)
C74 H74 0.9300
C96 C95 1.376(4)
C96 H96 0.9300
C76 C75 1.378(4)
C76 H76 0.9300
C75 H75 0.9300
C66 C67 1.382(4)
C66 H66 0.9300
C68 C67 1.363(5)
C68 C69 1.376(5)
C68 H68 0.9300
C95 H95 0.9300
C94 H94 0.9300
C67 H67 0.9300
C69 H69 0.9300

loop_
_geom_torsion_atom_site_label_1
_geom_torsion_atom_site_label_2
_geom_torsion_atom_site_label_3
_geom_torsion_atom_site_label_4
_geom_torsion
C27 N2 C24 C23 -20.0(4)
C27 N2 C24 C25 161.5(3)
C25 C26 C21 C22 -0.6(4)
C25 C26 C21 C20 -179.1(3)
C26 C21 C22 C23 -0.2(4)
C20 C21 C22 C23 178.3(3)
C21 C26 C25 C24 0.7(4)
C23 C24 C25 C26 0.0(4)
N2 C24 C25 C26 178.7(3)
C16 C19 C20 C21 178.1(3)
C22 C21 C20 C19 -172.9(3)
C26 C21 C20 C19 5.6(5)
C7 N1 C13 C18 -107.0(3)
C1 N1 C13 C18 73.4(4)
C7 N1 C13 C14 70.8(4)
C1 N1 C13 C14 -108.8(3)
C21 C22 C23 C24 1.0(4)
C25 C24 C23 C22 -0.9(4)
N2 C24 C23 C22 -179.4(3)
C24 N2 C27 C28 177.3(2)
C32 C28 C27 N2 -0.4(5)
C29 C28 C27 N2 -179.9(3)
C14 C13 C18 C17 -0.6(5)
N1 C13 C18 C17 177.2(3)
C20 C19 C16 C15 174.8(3)
C20 C19 C16 C17 -5.8(5)
C13 C18 C17 C16 0.7(5)
C15 C16 C17 C18 -0.1(4)
C19 C16 C17 C18 -179.5(3)
C1 N1 C7 C12 -150.8(3)
C13 N1 C7 C12 29.6(4)
C1 N1 C7 C8 29.1(4)
C13 N1 C7 C8 -150.5(3)
C18 C13 C14 C15 -0.1(5)
N1 C13 C14 C15 -177.9(3)
C7 N1 C1 C6 -142.3(3)
C13 N1 C1 C6 37.3(4)
C7 N1 C1 C2 39.1(4)
C13 N1 C1 C2 -141.3(3)
C32 C28 C29 C30 -0.6(5)
C27 C28 C29 C30 179.0(3)
C17 C16 C15 C14 -0.6(4)
C19 C16 C15 C14 178.8(3)
C13 C14 C15 C16 0.7(5)
C12 C7 C8 C9 0.9(5)
N1 C7 C8 C9 -179.0(3)
C31 N3 C30 C29 0.4(6)
C28 C29 C30 N3 0.3(5)
C29 C28 C32 C31 0.3(5)
C27 C28 C32 C31 -179.2(3)
C8 C7 C12 C11 0.1(5)
N1 C7 C12 C11 -180.0(3)
C6 C1 C2 C3 1.2(5)
N1 C1 C2 C3 179.8(3)
C4 C5 C6 C1 -1.3(5)
C2 C1 C6 C5 -0.1(5)
N1 C1 C6 C5 -178.7(3)
C9 C10 C11 C12 1.6(6)
C7 C12 C11 C10 -1.4(6)
C1 C2 C3 C4 -1.0(5)
C2 C3 C4 C5 -0.4(6)
C6 C5 C4 C3 1.5(6)
C11 C10 C9 C8 -0.6(6)
C7 C8 C9 C10 -0.7(6)
C30 N3 C31 C32 -0.7(6)
C28 C32 C31 N3 0.4(6)
C33 N4 C45 C50 -164.1(3)
C39 N4 C45 C50 21.4(4)
C33 N4 C45 C46 16.7(4)
C39 N4 C45 C46 -157.8(3)
C59 N5 C56 C57 -158.5(3)
C59 N5 C56 C55 24.7(5)
C46 C45 C50 C49 0.3(4)
N4 C45 C50 C49 -178.9(2)
C57 C58 C53 C54 0.1(5)
C57 C58 C53 C52 178.2(3)
C51 C52 C53 C54 173.3(3)
C51 C52 C53 C58 -4.7(5)
C45 N4 C39 C44 -113.5(3)
C33 N4 C39 C44 71.8(3)
C45 N4 C39 C40 65.2(3)
C33 N4 C39 C40 -109.5(3)
C49 C48 C47 C46 -0.6(4)
C51 C48 C47 C46 -179.5(3)
C53 C52 C51 C48 -178.8(3)
C49 C48 C51 C52 170.3(3)
C47 C48 C51 C52 -10.8(5)
C48 C47 C46 C45 -1.0(4)
C50 C45 C46 C47 1.1(4)
N4 C45 C46 C47 -179.7(3)
C56 N5 C59 C60 -179.2(3)
C45 C50 C49 C48 -2.0(4)
C47 C48 C49 C50 2.0(4)
C51 C48 C49 C50 -179.0(3)
C62 C61 C60 C64 1.3(5)
C62 C61 C60 C59 -178.1(3)
N5 C59 C60 C61 164.8(3)
N5 C59 C60 C64 -14.6(5)
C58 C53 C54 C55 -0.7(5)
C52 C53 C54 C55 -178.8(3)
C45 N4 C33 C34 -136.3(3)
C39 N4 C33 C34 38.2(4)
C45 N4 C33 C38 44.7(4)
C39 N4 C33 C38 -140.8(3)
C61 C60 C64 C63 0.0(5)
C59 C60 C64 C63 179.4(3)
C34 C33 C38 C37 1.6(4)
N4 C33 C38 C37 -179.3(3)
C55 C56 C57 C58 -3.0(5)
N5 C56 C57 C58 180.0(3)
C53 C58 C57 C56 1.8(5)
C38 C33 C34 C35 -1.2(4)
N4 C33 C34 C35 179.7(3)
C63 N6 C62 C61 0.9(5)
C60 C61 C62 N6 -1.9(5)
C62 N6 C63 C64 0.5(5)
C60 C64 C63 N6 -1.0(5)
C33 C38 C37 C36 -0.8(5)
C42 C41 C40 C39 -0.1(4)
C44 C39 C40 C41 0.4(4)
N4 C39 C40 C41 -178.3(3)
C40 C41 C42 C43 0.0(5)
C53 C54 C55 C56 -0.6(5)
C57 C56 C55 C54 2.4(5)
N5 C56 C55 C54 179.1(3)
C40 C39 C44 C43 -0.6(5)
N4 C39 C44 C43 178.1(3)
C33 C34 C35 C36 0.1(5)
C41 C42 C43 C44 -0.2(5)
C39 C44 C43 C42 0.5(5)
C34 C35 C36 C37 0.8(5)
C38 C37 C36 C35 -0.5(5)
C91 N8 C88 C89 28.4(4)
C91 N8 C88 C87 -155.9(3)
C85 C84 C83 C80 -174.4(3)
C79 C80 C83 C84 -168.1(3)
C81 C80 C83 C84 15.3(5)
C83 C84 C85 C90 -171.6(3)
C83 C84 C85 C86 11.4(5)
C89 C88 C87 C86 -1.0(4)
N8 C88 C87 C86 -177.0(3)
C86 C85 C90 C89 0.1(4)
C84 C85 C90 C89 -177.1(3)
C77 N7 C71 C76 150.2(3)
C65 N7 C71 C76 -34.9(4)
C77 N7 C71 C72 -30.0(4)
C65 N7 C71 C72 144.9(3)
C79 C78 C77 C82 -0.2(4)
C79 C78 C77 N7 179.9(3)
C71 N7 C77 C78 141.6(3)
C65 N7 C77 C78 -33.4(4)
C71 N7 C77 C82 -38.3(4)
C65 N7 C77 C82 146.7(3)
C77 N7 C65 C70 -45.9(4)
C71 N7 C65 C70 139.1(3)
C77 N7 C65 C66 133.1(3)
C71 N7 C65 C66 -41.9(4)
C88 C87 C86 C85 1.1(5)
C90 C85 C86 C87 -0.7(4)
C84 C85 C86 C87 176.5(3)
C77 C78 C79 C80 1.8(4)
C81 C80 C79 C78 -1.8(4)
C83 C80 C79 C78 -178.6(3)
C79 C80 C81 C82 0.4(4)
C83 C80 C81 C82 177.1(3)
C87 C88 C89 C90 0.4(4)
N8 C88 C89 C90 176.2(3)
C85 C90 C89 C88 0.0(5)
C88 N8 C91 C92 -177.2(3)
C96 C92 C91 N8 172.3(3)
C93 C92 C91 N8 -6.3(4)
C80 C81 C82 C77 1.1(4)
C78 C77 C82 C81 -1.2(4)
N7 C77 C82 C81 178.7(3)
C96 C92 C93 C94 -1.3(4)
C91 C92 C93 C94 177.3(3)
C76 C71 C72 C73 -2.0(4)
N7 C71 C72 C73 178.2(3)
C66 C65 C70 C69 -1.2(4)
N7 C65 C70 C69 177.8(3)
C71 C72 C73 C74 1.6(4)
C72 C73 C74 C75 0.1(5)
C93 C92 C96 C95 1.9(4)
C91 C92 C96 C95 -176.7(3)
C72 C71 C76 C75 0.6(4)
N7 C71 C76 C75 -179.6(3)
C73 C74 C75 C76 -1.5(5)
C71 C76 C75 C74 1.2(4)
C70 C65 C66 C67 0.4(4)
N7 C65 C66 C67 -178.6(3)
C94 N9 C95 C96 -1.2(5)
C92 C96 C95 N9 -0.7(5)
C95 N9 C94 C93 2.0(5)
C92 C93 C94 N9 -0.7(5)
C69 C68 C67 C66 -0.2(5)
C65 C66 C67 C68 0.3(5)
C67 C68 C69 C70 -0.6(5)
C65 C70 C69 C68 1.3(5)
